data_4121167
loop_
_publ_author_name
'Jing Zhang'
'Jun-Feng Liu'
'Angel Ugrinov'
'Anthony F. X. Pillai'
'Zhong-Ming Sun'
'Pinjing Zhao'

_publ_section_title
;
 Methoxy-Directed Aryl-to-Aryl 1,3-Rhodium Migration
;
_journal_name_full 'Journal of the American Chemical Society'
_journal_page_first 17270
_journal_page_last 17273
_journal_paper_doi 10.1021/ja409049t
_journal_volume 135
_journal_year 2013
_chemical_formula_sum 'C45 H37 O4 P2 Rh'
_chemical_formula_weight 806.60
_chemical_name_systematic
; 
 ? 
;
_space_group_IT_number 15
_symmetry_cell_setting monoclinic
_symmetry_space_group_name_Hall '-C 2yc'
_symmetry_space_group_name_H-M 'C 1 2/c 1'
_atom_sites_solution_hydrogens geom
_atom_sites_solution_primary direct
_atom_sites_solution_secondary difmap
_audit_creation_method SHELXL-97
_cell_angle_alpha 90.00
_cell_angle_beta 101.799(7)
_cell_angle_gamma 90.00
_cell_formula_units_Z 4
_cell_length_a 13.498(5)
_cell_length_b 26.851(10)
_cell_length_c 14.881(5)
_cell_measurement_temperature 273(2)
_cell_volume 5279(3)
_computing_structure_refinement 'SHELXL-97 (Sheldrick, 1997)'
_computing_structure_solution 'SHELXS-97 (Sheldrick, 1990)'
_diffrn_ambient_temperature 273(2)
_diffrn_measured_fraction_theta_full 0.995
_diffrn_measured_fraction_theta_max 0.995
_diffrn_radiation_monochromator graphite
_diffrn_radiation_source 'fine-focus sealed tube'
_diffrn_radiation_type MoK\a
_diffrn_radiation_wavelength 0.71073
_diffrn_reflns_av_R_equivalents 0.0544
_diffrn_reflns_av_sigmaI/netI 0.0713
_diffrn_reflns_limit_h_max 11
_diffrn_reflns_limit_h_min -15
_diffrn_reflns_limit_k_max 31
_diffrn_reflns_limit_k_min -30
_diffrn_reflns_limit_l_max 17
_diffrn_reflns_limit_l_min -17
_diffrn_reflns_number 13886
_diffrn_reflns_theta_full 24.96
_diffrn_reflns_theta_max 24.96
_diffrn_reflns_theta_min 1.52
_exptl_absorpt_coefficient_mu 0.415
_exptl_crystal_density_diffrn 1.015
_exptl_crystal_F_000 1656
_refine_diff_density_max 0.402
_refine_diff_density_min -0.678
_refine_diff_density_rms 0.093
_refine_ls_extinction_method none
_refine_ls_goodness_of_fit_ref 1.001
_refine_ls_hydrogen_treatment mixed
_refine_ls_matrix_type full
_refine_ls_number_parameters 237
_refine_ls_number_reflns 4605
_refine_ls_number_restraints 0
_refine_ls_restrained_S_all 1.001
_refine_ls_R_factor_all 0.0889
_refine_ls_R_factor_gt 0.0528
_refine_ls_shift/su_max 0.000
_refine_ls_shift/su_mean 0.000
_refine_ls_structure_factor_coef Fsqd
_refine_ls_weighting_details 'calc w=1/[\s^2^(Fo^2^)+(0.0686P)^2^+0.0000P] where P=(Fo^2^+2Fc^2^)/3'
_refine_ls_weighting_scheme calc
_refine_ls_wR_factor_gt 0.1269
_refine_ls_wR_factor_ref 0.1355
_reflns_number_gt 2750
_reflns_number_total 4605
_reflns_threshold_expression >2sigma(I)
_cod_data_source_file ja409049t_si_002_1.cif
_cod_data_source_block 1-sr
_cod_database_code 4121167

loop_
_symmetry_equiv_pos_as_xyz
'x, y, z'
'-x, y, -z+1/2'
'x+1/2, y+1/2, z'
'-x+1/2, y+1/2, -z+1/2'
'-x, -y, -z'
'x, -y, z-1/2'
'-x+1/2, -y+1/2, -z'
'x+1/2, -y+1/2, z-1/2'

loop_
_atom_site_label
_atom_site_type_symbol
_atom_site_fract_x
_atom_site_fract_y
_atom_site_fract_z
_atom_site_U_iso_or_equiv
_atom_site_adp_type
_atom_site_occupancy
_atom_site_symmetry_multiplicity
_atom_site_calc_flag
_atom_site_refinement_flags
Rh1 Rh 0.5000 0.618647(17) 0.2500 0.0609(2) Uani 1 2 d S
P1 P 0.57579(8) 0.67545(4) 0.34378(7) 0.0575(3) Uani 1 1 d .
C1 C 0.6220(3) 0.73162(16) 0.2941(2) 0.0560(10) Uani 1 1 d .
C2 C 0.5556(3) 0.76732(15) 0.2509(2) 0.0588(11) Uani 1 1 d .
C3 C 0.5948(4) 0.80752(17) 0.2079(3) 0.0785(14) Uani 1 1 d .
H3A H 0.5498 0.8332 0.1794 0.094 Uiso 1 1 d R
C4 C 0.6976(5) 0.8106(2) 0.2079(3) 0.0936(17) Uani 1 1 d .
H4A H 0.7232 0.8372 0.1760 0.112 Uiso 1 1 d R
C5 C 0.7642(4) 0.7749(2) 0.2527(3) 0.0879(15) Uani 1 1 d .
H5A H 0.8354 0.7776 0.2539 0.105 Uiso 1 1 d R
C6 C 0.7249(4) 0.73581(17) 0.2942(3) 0.0710(12) Uani 1 1 d .
H6A H 0.7700 0.7105 0.3245 0.085 Uiso 1 1 d R
C7 C 0.5072(3) 0.70226(15) 0.4257(2) 0.0579(11) Uani 1 1 d .
C19 C 0.4197(4) 0.67980(18) 0.4400(3) 0.0754(13) Uani 1 1 d .
H19A H 0.3959 0.6513 0.4069 0.091 Uiso 1 1 calc R
C9 C 0.3666(4) 0.6990(2) 0.5027(4) 0.1019(18) Uani 1 1 d .
H9A H 0.3052 0.6836 0.5118 0.122 Uiso 1 1 d R
C10 C 0.4011(5) 0.7422(2) 0.5507(4) 0.1000(18) Uani 1 1 d .
H10A H 0.3649 0.7561 0.5940 0.120 Uiso 1 1 d R
C11 C 0.4869(5) 0.7649(2) 0.5376(3) 0.0917(16) Uani 1 1 d .
H11A H 0.5114 0.7942 0.5719 0.110 Uiso 1 1 d R
C12 C 0.5405(4) 0.74508(18) 0.4747(3) 0.0767(13) Uani 1 1 d .
H12A H 0.6011 0.7611 0.4650 0.092 Uiso 1 1 d R
C13 C 0.6891(3) 0.64932(16) 0.4161(3) 0.0649(11) Uani 1 1 d .
C14 C 0.7260(4) 0.66175(18) 0.5074(3) 0.0789(14) Uani 1 1 d .
H14A H 0.6897 0.6860 0.5355 0.095 Uiso 1 1 d R
C15 C 0.8139(5) 0.6410(3) 0.5580(4) 0.1018(18) Uani 1 1 d .
H15A H 0.8384 0.6501 0.6210 0.122 Uiso 1 1 d R
C16 C 0.8652(5) 0.6061(3) 0.5198(5) 0.119(2) Uani 1 1 d .
H16A H 0.9259 0.5909 0.5534 0.143 Uiso 1 1 d R
C17 C 0.8319(5) 0.5934(2) 0.4297(5) 0.1132(19) Uani 1 1 d .
H17A H 0.8678 0.5691 0.4015 0.136 Uiso 1 1 d R
C18 C 0.7444(4) 0.61398(19) 0.3794(4) 0.0885(15) Uani 1 1 d .
H18A H 0.7214 0.6036 0.3169 0.106 Uiso 1 1 d R
C22 C 0.5000 0.5254(2) 0.2500 0.0754(19) Uani 1 2 d S
C8 C 0.5000 0.4691(2) 0.2500 0.082(2) Uani 1 2 d S
C21 C 0.5267(5) 0.44368(18) 0.1768(3) 0.0952(17) Uani 1 1 d .
C20 C 0.5263(5) 0.3906(2) 0.1785(4) 0.118(2) Uani 1 1 d .
H20A H 0.5440 0.3727 0.1307 0.141 Uiso 1 1 calc R
C23 C 0.5000 0.3663(3) 0.2500 0.124(3) Uani 1 2 d S
H23A H 0.5000 0.3306 0.2500 0.148 Uiso 1 2 d SR
C24 C 0.5777(6) 0.4465(2) 0.0323(3) 0.137(3) Uani 1 1 d .
H24A H 0.5920 0.4712 -0.0099 0.164 Uiso 1 1 d R
H24B H 0.6367 0.4263 0.0528 0.164 Uiso 1 1 d R
H24C H 0.5228 0.4259 0.0022 0.164 Uiso 1 1 d R
O1 O 0.4430(3) 0.54953(10) 0.18485(17) 0.0750(9) Uani 1 1 d .
O2 O 0.5522(3) 0.47107(13) 0.1108(2) 0.1135(14) Uani 1 1 d .

loop_
_atom_site_aniso_label
_atom_site_aniso_U_11
_atom_site_aniso_U_22
_atom_site_aniso_U_33
_atom_site_aniso_U_23
_atom_site_aniso_U_13
_atom_site_aniso_U_12
Rh1 0.0911(4) 0.0558(3) 0.0390(3) 0.000 0.0211(2) 0.000
P1 0.0764(8) 0.0588(7) 0.0413(5) -0.0001(5) 0.0215(5) 0.0021(6)
C1 0.066(3) 0.066(3) 0.041(2) -0.0086(19) 0.021(2) -0.006(2)
C2 0.086(3) 0.052(3) 0.040(2) -0.0011(18) 0.018(2) 0.000(2)
C3 0.113(4) 0.063(3) 0.061(3) 0.003(2) 0.024(3) -0.011(3)
C4 0.125(5) 0.094(4) 0.071(3) 0.001(3) 0.041(3) -0.043(4)
C5 0.092(4) 0.102(4) 0.075(3) -0.002(3) 0.032(3) -0.016(3)
C6 0.090(4) 0.071(3) 0.056(3) -0.004(2) 0.023(2) -0.007(3)
C7 0.084(3) 0.054(3) 0.041(2) 0.0046(18) 0.024(2) 0.005(2)
C19 0.090(4) 0.079(3) 0.064(3) 0.006(2) 0.033(3) 0.004(3)
C9 0.104(4) 0.131(5) 0.086(4) 0.013(4) 0.057(3) 0.014(4)
C10 0.131(5) 0.115(5) 0.068(3) -0.001(3) 0.053(3) 0.037(4)
C11 0.138(5) 0.092(4) 0.056(3) -0.012(3) 0.042(3) 0.021(4)
C12 0.103(4) 0.079(3) 0.054(3) -0.003(2) 0.031(3) 0.003(3)
C13 0.085(3) 0.059(3) 0.053(3) -0.008(2) 0.020(2) 0.001(2)
C14 0.095(4) 0.074(3) 0.066(3) -0.001(2) 0.011(3) -0.009(3)
C15 0.094(4) 0.121(5) 0.078(4) 0.003(4) -0.013(3) -0.008(4)
C16 0.100(5) 0.136(6) 0.106(5) -0.001(4) -0.018(4) 0.026(4)
C17 0.104(5) 0.105(5) 0.123(5) -0.009(4) 0.006(4) 0.034(4)
C18 0.102(4) 0.086(4) 0.075(3) -0.011(3) 0.013(3) 0.012(3)
C22 0.127(6) 0.055(4) 0.044(3) 0.000 0.017(4) 0.000
C8 0.145(7) 0.051(4) 0.046(3) 0.000 0.011(4) 0.000
C21 0.164(5) 0.059(3) 0.060(3) -0.009(3) 0.014(3) 0.014(3)
C20 0.162(6) 0.093(5) 0.090(4) -0.022(3) 0.006(4) 0.025(4)
C23 0.200(10) 0.069(6) 0.102(7) 0.000 0.029(7) 0.000
C24 0.215(7) 0.129(6) 0.072(4) -0.021(4) 0.041(4) 0.054(5)
O1 0.124(3) 0.0574(19) 0.0438(15) -0.0034(14) 0.0168(16) -0.0026(17)
O2 0.212(4) 0.082(2) 0.0563(19) -0.0006(18) 0.049(2) 0.041(3)

loop_
_atom_type_symbol
_atom_type_description
_atom_type_scat_dispersion_real
_atom_type_scat_dispersion_imag
_atom_type_scat_source
C C 0.0033 0.0016 'International Tables Vol C Tables 4.2.6.8 and 6.1.1.4'
H H 0.0000 0.0000 'International Tables Vol C Tables 4.2.6.8 and 6.1.1.4'
O O 0.0106 0.0060 'International Tables Vol C Tables 4.2.6.8 and 6.1.1.4'
P P 0.1023 0.0942 'International Tables Vol C Tables 4.2.6.8 and 6.1.1.4'
Rh Rh -1.1178 0.9187 'International Tables Vol C Tables 4.2.6.8 and 6.1.1.4'

loop_
_geom_angle_atom_site_label_1
_geom_angle_atom_site_label_2
_geom_angle_atom_site_label_3
_geom_angle
_geom_angle_site_symmetry_1
_geom_angle_site_symmetry_3
O1 Rh1 O1 61.66(16) . 2_655
O1 Rh1 P1 165.23(8) . .
O1 Rh1 P1 103.68(9) 2_655 .
O1 Rh1 P1 103.68(9) . 2_655
O1 Rh1 P1 165.23(8) 2_655 2_655
P1 Rh1 P1 91.02(6) . 2_655
O1 Rh1 C22 30.83(8) . .
O1 Rh1 C22 30.83(8) 2_655 .
P1 Rh1 C22 134.49(3) . .
P1 Rh1 C22 134.49(3) 2_655 .
C13 P1 C7 103.71(18) . .
C13 P1 C1 103.9(2) . .
C7 P1 C1 101.82(18) . .
C13 P1 Rh1 109.69(14) . .
C7 P1 Rh1 117.99(15) . .
C1 P1 Rh1 117.98(12) . .
C2 C1 C6 119.8(4) . .
C2 C1 P1 121.0(3) . .
C6 C1 P1 119.0(3) . .
C1 C2 C3 118.3(4) . .
C1 C2 C2 124.3(3) . 2_655
C3 C2 C2 117.4(3) . 2_655
C4 C3 C2 120.8(5) . .
C4 C3 H3A 120.0 . .
C2 C3 H3A 119.2 . .
C5 C4 C3 120.6(5) . .
C5 C4 H4A 119.2 . .
C3 C4 H4A 120.3 . .
C6 C5 C4 118.0(5) . .
C6 C5 H5A 121.7 . .
C4 C5 H5A 120.3 . .
C5 C6 C1 122.5(5) . .
C5 C6 H6A 118.9 . .
C1 C6 H6A 118.7 . .
C19 C7 C12 118.5(4) . .
C19 C7 P1 119.8(3) . .
C12 C7 P1 121.7(3) . .
C7 C19 C9 121.2(5) . .
C7 C19 H19A 119.4 . .
C9 C19 H19A 119.4 . .
C19 C9 C10 119.4(5) . .
C19 C9 H9A 121.0 . .
C10 C9 H9A 119.6 . .
C11 C10 C9 120.3(5) . .
C11 C10 H10A 119.3 . .
C9 C10 H10A 120.4 . .
C10 C11 C12 120.0(5) . .
C10 C11 H11A 120.2 . .
C12 C11 H11A 119.8 . .
C7 C12 C11 120.7(5) . .
C7 C12 H12A 119.1 . .
C11 C12 H12A 120.3 . .
C18 C13 C14 115.8(4) . .
C18 C13 P1 119.1(3) . .
C14 C13 P1 125.1(4) . .
C15 C14 C13 122.0(5) . .
C15 C14 H14A 119.5 . .
C13 C14 H14A 118.5 . .
C16 C15 C14 120.3(5) . .
C16 C15 H15A 118.8 . .
C14 C15 H15A 120.9 . .
C15 C16 C17 119.3(6) . .
C15 C16 H16A 122.1 . .
C17 C16 H16A 118.6 . .
C16 C17 C18 120.4(6) . .
C16 C17 H17A 120.3 . .
C18 C17 H17A 119.2 . .
C17 C18 C13 122.1(5) . .
C17 C18 H18A 118.8 . .
C13 C18 H18A 119.2 . .
O1 C22 O1 119.3(6) 2_655 .
O1 C22 C8 120.4(3) 2_655 .
O1 C22 C8 120.4(3) . .
O1 C22 Rh1 59.6(3) 2_655 .
O1 C22 Rh1 59.6(3) . .
C8 C22 Rh1 180.000(1) . .
C21 C8 C21 121.4(6) 2_655 .
C21 C8 C22 119.3(3) 2_655 .
C21 C8 C22 119.3(3) . .
O2 C21 C8 117.1(4) . .
O2 C21 C20 124.7(5) . .
C8 C21 C20 118.2(5) . .
C23 C20 C21 119.9(6) . .
C23 C20 H20A 120.1 . .
C21 C20 H20A 120.1 . .
C20 C23 C20 122.5(8) 2_655 .
C20 C23 H23A 118.7 2_655 .
C20 C23 H23A 118.7 . .
O2 C24 H24A 109.1 . .
O2 C24 H24B 108.6 . .
H24A C24 H24B 109.5 . .
O2 C24 H24C 110.7 . .
H24A C24 H24C 109.5 . .
H24B C24 H24C 109.5 . .
C22 O1 Rh1 89.5(3) . .
C21 O2 C24 119.1(4) . .

loop_
_geom_bond_atom_site_label_1
_geom_bond_atom_site_label_2
_geom_bond_distance
_geom_bond_site_symmetry_2
Rh1 O1 2.161(3) .
Rh1 O1 2.161(3) 2_655
Rh1 P1 2.1763(12) .
Rh1 P1 2.1763(12) 2_655
Rh1 C22 2.505(6) .
P1 C13 1.821(5) .
P1 C7 1.823(4) .
P1 C1 1.844(4) .
C1 C2 1.378(6) .
C1 C6 1.393(6) .
C2 C3 1.412(6) .
C2 C2 1.496(8) 2_655
C3 C4 1.390(7) .
C3 H3A 0.9599 .
C4 C5 1.387(7) .
C4 H4A 0.9601 .
C5 C6 1.378(6) .
C5 H5A 0.9599 .
C6 H6A 0.9601 .
C7 C19 1.382(6) .
C7 C12 1.386(6) .
C19 C9 1.387(6) .
C19 H19A 0.9300 .
C9 C10 1.394(7) .
C9 H9A 0.9599 .
C10 C11 1.356(7) .
C10 H10A 0.9599 .
C11 C12 1.400(6) .
C11 H11A 0.9598 .
C12 H12A 0.9602 .
C13 C18 1.386(6) .
C13 C14 1.389(5) .
C14 C15 1.386(7) .
C14 H14A 0.9602 .
C15 C16 1.356(8) .
C15 H15A 0.9600 .
C16 C17 1.367(8) .
C16 H16A 0.9600 .
C17 C18 1.378(7) .
C17 H17A 0.9599 .
C18 H18A 0.9599 .
C22 O1 1.284(4) 2_655
C22 O1 1.284(4) .
C22 C8 1.512(9) .
C8 C21 1.393(6) 2_655
C8 C21 1.393(6) .
C21 O2 1.328(6) .
C21 C20 1.425(7) .
C20 C23 1.355(7) .
C20 H20A 0.9300 .
C23 C20 1.355(7) 2_655
C23 H23A 0.9599 .
C24 O2 1.443(5) .
C24 H24A 0.9602 .
C24 H24B 0.9599 .
C24 H24C 0.9601 .
